data_2241502
loop_
_publ_author_name
'Barkov, Alexey'

_publ_section_title
;
 Crystal structure of (<i>E</i>)-4,4,4-trifluoro-3-phenylbut-2-enoic acid
;
_journal_coeditor_code HB7527
_journal_issue 12
_journal_name_full 'Acta Crystallographica Section E'
_journal_page_first o1090
_journal_paper_doi 10.1107/S2056989015023725
_journal_volume 71
_journal_year 2015
_chemical_formula_iupac 'C10 H7 F3 O2'
_chemical_formula_moiety 'C10 H7 F3 O2'
_chemical_formula_sum 'C10 H7 F3 O2'
_chemical_formula_weight 216.16
_chemical_name_systematic
;
(<i>E</i>)-4,4,4-Trifluoro-3-phenylbut-2-enoic acid
;
_space_group_crystal_system monoclinic
_space_group_IT_number 14
_space_group_name_Hall '-P 2ybc'
_space_group_name_H-M_alt 'P 1 21/c 1'
_symmetry_space_group_name_Hall '-P 2ybc'
_symmetry_space_group_name_H-M 'P 1 21/c 1'
_atom_sites_solution_hydrogens geom
_atom_sites_solution_primary iterative
_atom_sites_solution_secondary difmap
_audit_creation_method
;
  Olex2 1.2-ac2
  (compiled 2012.03.27 svn.r2268, GUI svn.r4156)
;
_cell_angle_alpha 90.00
_cell_angle_beta 96.300(6)
_cell_angle_gamma 90.00
_cell_formula_units_Z 4
_cell_length_a 11.4093(9)
_cell_length_b 5.7749(4)
_cell_length_c 14.7469(8)
_cell_measurement_reflns_used 816
_cell_measurement_temperature 295(2)
_cell_measurement_theta_max 24.1460
_cell_measurement_theta_min 2.7800
_cell_volume 965.77(11)
_computing_cell_refinement
;
CrysAlis PRO (Agilent, 2013)
;
_computing_data_collection
;
CrysAlis PRO (Agilent, 2013)
;
_computing_data_reduction
;
CrysAlis PRO (Agilent, 2013)
;
_computing_molecular_graphics
;
<i>OLEX2</i> (Dolomanov <i>et al.</i>,  2009)
;
_computing_publication_material
;
<i>OLEX2</i> (Dolomanov <i>et al.</i>,  2009)
;
_computing_structure_refinement
;
SHELXL97 (Sheldrick, 2008)
;
_computing_structure_solution
;
SUPERFLIP (Palatinus & Chapuis, 2007)
;
_diffrn_ambient_temperature 295(2)
_diffrn_detector_area_resol_mean 15.9555
_diffrn_measured_fraction_theta_full 0.8194
_diffrn_measured_fraction_theta_max 0.9876
_diffrn_measurement_device_type 'Agilent Xcalibur, Eos'
_diffrn_measurement_method '\w scans'
_diffrn_radiation_monochromator graphite
_diffrn_radiation_type 'Mo K\a'
_diffrn_radiation_wavelength 0.7107
_diffrn_reflns_av_R_equivalents 0.0216
_diffrn_reflns_limit_h_max 11
_diffrn_reflns_limit_h_min -14
_diffrn_reflns_limit_k_max 6
_diffrn_reflns_limit_k_min -7
_diffrn_reflns_limit_l_max 18
_diffrn_reflns_limit_l_min -18
_diffrn_reflns_number 3799
_diffrn_reflns_theta_full 26.37
_diffrn_reflns_theta_max 26.37
_diffrn_reflns_theta_min 1.80
_exptl_absorpt_coefficient_mu 0.140
_exptl_absorpt_correction_T_max 1.00000
_exptl_absorpt_correction_T_min 0.83477
_exptl_absorpt_correction_type multi-scan
_exptl_absorpt_process_details
;
(CrysAlis PRO; Agilent, 2013)
;
_exptl_crystal_colour colourless
_exptl_crystal_density_diffrn 1.487
_exptl_crystal_density_method 'not measured'
_exptl_crystal_description plate
_exptl_crystal_F_000 440
_exptl_crystal_size_max 0.25
_exptl_crystal_size_mid 0.12
_exptl_crystal_size_min 0.03
_refine_diff_density_max 0.169
_refine_diff_density_min -0.250
_refine_ls_extinction_method none
_refine_ls_goodness_of_fit_ref 1.019
_refine_ls_hydrogen_treatment mixed
_refine_ls_matrix_type full
_refine_ls_number_parameters 140
_refine_ls_number_reflns 1960
_refine_ls_number_restraints 0
_refine_ls_restrained_S_all 1.019
_refine_ls_R_factor_all 0.0843
_refine_ls_R_factor_gt 0.0471
_refine_ls_shift/su_max 0.000
_refine_ls_shift/su_mean 0.000
_refine_ls_structure_factor_coef Fsqd
_refine_ls_weighting_details 'calc w=1/[\s^2^(Fo^2^)+(0.1000P)^2^] where P=(Fo^2^+2Fc^2^)/3'
_refine_ls_weighting_scheme calc
_refine_ls_wR_factor_gt 0.1325
_refine_ls_wR_factor_ref 0.1705
_reflns_number_gt 1252
_reflns_number_total 1960
_reflns_threshold_expression I>2\s(I)
_cod_data_source_file hb7527sup1.cif
_cod_data_source_block I
_cod_database_code 2241502

loop_
_space_group_symop_id
_space_group_symop_operation_xyz
1 'x, y, z'
2 '-x, y+1/2, -z+1/2'
3 '-x, -y, -z'
4 'x, -y-1/2, z-1/2'

loop_
_atom_site_type_symbol
_atom_site_label
_atom_site_fract_x
_atom_site_fract_y
_atom_site_fract_z
_atom_site_U_iso_or_equiv
_atom_site_adp_type
_atom_site_calc_flag
_atom_site_refinement_flags
_atom_site_occupancy
_atom_site_symmetry_multiplicity
F F1 0.33889(15) 0.9642(4) 0.53424(11) 0.0878(6) Uani d . 1 1
F F2 0.16331(17) 1.0064(3) 0.47259(11) 0.0956(7) Uani d . 1 1
F F3 0.23597(19) 1.2390(3) 0.57582(12) 0.0938(6) Uani d . 1 1
O O1 -0.01828(17) 0.4089(3) 0.62622(12) 0.0651(6) Uani d . 1 1
H H1 -0.042(3) 0.311(6) 0.674(2) 0.101(11) Uiso d . 1 1
O O2 0.06645(14) 0.5790(3) 0.75208(10) 0.0510(5) Uani d . 1 1
C C1 0.04817(19) 0.5707(4) 0.66953(15) 0.0439(6) Uani d . 1 1
C C2 0.0965(2) 0.7311(4) 0.60493(15) 0.0484(6) Uani d . 1 1
H H2 0.0581 0.7394 0.5460 0.058 Uiso calc R 1 1
C C3 0.19045(19) 0.8642(4) 0.62488(14) 0.0435(5) Uani d . 1 1
C C4 0.2304(2) 1.0167(5) 0.55131(17) 0.0565(7) Uani d . 1 1
C C5 0.26860(18) 0.8691(4) 0.71297(14) 0.0408(5) Uani d . 1 1
C C6 0.3474(2) 0.6892(4) 0.73361(17) 0.0536(6) Uani d . 1 1
H H6 0.3493 0.5657 0.6933 0.064 Uiso calc R 1 1
C C7 0.4226(2) 0.6914(5) 0.81282(19) 0.0683(8) Uani d . 1 1
H H7 0.4753 0.5699 0.8258 0.082 Uiso calc R 1 1
C C8 0.4205(3) 0.8706(6) 0.87260(18) 0.0703(8) Uani d . 1 1
H H8 0.4713 0.8706 0.9264 0.084 Uiso calc R 1 1
C C9 0.3438(3) 1.0505(5) 0.85370(18) 0.0719(8) Uani d . 1 1
H H9 0.3428 1.1728 0.8947 0.086 Uiso calc R 1 1
C C10 0.2672(2) 1.0519(4) 0.77358(17) 0.0555(7) Uani d . 1 1
H H10 0.2153 1.1748 0.7608 0.067 Uiso calc R 1 1

loop_
_atom_site_aniso_label
_atom_site_aniso_U_11
_atom_site_aniso_U_22
_atom_site_aniso_U_33
_atom_site_aniso_U_12
_atom_site_aniso_U_13
_atom_site_aniso_U_23
F1 0.0745(12) 0.1200(16) 0.0741(11) -0.0052(10) 0.0318(9) 0.0103(10)
F2 0.1015(14) 0.1180(16) 0.0611(10) -0.0450(11) -0.0194(9) 0.0354(10)
F3 0.1397(17) 0.0535(10) 0.0926(13) -0.0185(10) 0.0318(11) 0.0081(10)
O1 0.0751(13) 0.0738(13) 0.0452(9) -0.0342(10) 0.0011(8) 0.0002(9)
O2 0.0586(11) 0.0528(10) 0.0413(9) -0.0007(7) 0.0039(7) -0.0017(7)
C1 0.0409(13) 0.0449(13) 0.0454(12) 0.0004(9) 0.0022(9) -0.0006(10)
C2 0.0481(14) 0.0533(14) 0.0424(11) -0.0035(11) -0.0016(9) 0.0031(11)
C3 0.0436(13) 0.0414(12) 0.0452(12) 0.0013(10) 0.0039(9) 0.0006(10)
C4 0.0573(16) 0.0594(16) 0.0526(14) -0.0103(12) 0.0050(11) 0.0034(12)
C5 0.0394(12) 0.0399(12) 0.0435(11) -0.0034(9) 0.0068(9) -0.0021(10)
C6 0.0513(14) 0.0470(14) 0.0605(14) 0.0025(11) -0.0030(11) -0.0087(12)
C7 0.0594(17) 0.0656(18) 0.0750(18) 0.0028(13) -0.0138(13) 0.0047(16)
C8 0.0666(19) 0.087(2) 0.0536(15) -0.0150(17) -0.0080(13) 0.0038(16)
C9 0.084(2) 0.077(2) 0.0546(15) -0.0144(17) 0.0094(14) -0.0261(15)
C10 0.0611(16) 0.0498(14) 0.0566(14) 0.0052(12) 0.0114(11) -0.0091(12)

loop_
_atom_type_symbol
_atom_type_description
_atom_type_scat_dispersion_real
_atom_type_scat_dispersion_imag
_atom_type_scat_source
C C 0.0033 0.0016 'International Tables Vol C Tables 4.2.6.8 and 6.1.1.4'
H H 0.0000 0.0000 'International Tables Vol C Tables 4.2.6.8 and 6.1.1.4'
F F 0.0171 0.0103 'International Tables Vol C Tables 4.2.6.8 and 6.1.1.4'
O O 0.0106 0.0060 'International Tables Vol C Tables 4.2.6.8 and 6.1.1.4'

loop_
_geom_angle_atom_site_label_1
_geom_angle_atom_site_label_2
_geom_angle_atom_site_label_3
_geom_angle
C1 O1 H1 105.0(18)
O1 C1 C2 111.47(19)
O2 C1 O1 122.6(2)
O2 C1 C2 125.9(2)
C1 C2 H2 117.6
C3 C2 C1 124.7(2)
C3 C2 H2 117.6
C2 C3 C4 118.7(2)
C2 C3 C5 126.5(2)
C5 C3 C4 114.63(19)
F1 C4 F3 104.7(2)
F1 C4 C3 111.4(2)
F2 C4 F1 106.6(2)
F2 C4 F3 106.7(2)
F2 C4 C3 114.5(2)
F3 C4 C3 112.2(2)
C6 C5 C3 119.22(19)
C10 C5 C3 121.9(2)
C10 C5 C6 118.9(2)
C5 C6 H6 119.7
C7 C6 C5 120.7(2)
C7 C6 H6 119.7
C6 C7 H7 119.8
C8 C7 C6 120.3(3)
C8 C7 H7 119.8
C7 C8 H8 119.9
C7 C8 C9 120.1(3)
C9 C8 H8 119.9
C8 C9 H9 119.8
C8 C9 C10 120.4(2)
C10 C9 H9 119.8
C5 C10 C9 119.6(2)
C5 C10 H10 120.2
C9 C10 H10 120.2

loop_
_geom_bond_atom_site_label_1
_geom_bond_atom_site_label_2
_geom_bond_distance
F1 C4 1.326(3)
F2 C4 1.320(3)
F3 C4 1.333(3)
O1 H1 0.96(3)
O1 C1 1.323(3)
O2 C1 1.213(2)
C1 C2 1.478(3)
C2 H2 0.9300
C2 C3 1.326(3)
C3 C4 1.506(3)
C3 C5 1.493(3)
C5 C6 1.386(3)
C5 C10 1.385(3)
C6 H6 0.9300
C6 C7 1.371(3)
C7 H7 0.9300
C7 C8 1.361(4)
C8 H8 0.9300
C8 C9 1.367(4)
C9 H9 0.9300
C9 C10 1.390(4)
C10 H10 0.9300

loop_
_geom_hbond_atom_site_label_D
_geom_hbond_atom_site_label_H
_geom_hbond_atom_site_label_A
_geom_hbond_site_symmetry_A
_geom_hbond_distance_DH
_geom_hbond_distance_HA
_geom_hbond_distance_DA
_geom_hbond_angle_DHA
O1 H1 O2 2_546 0.97(3) 1.77(3) 2.715(2) 166(3)

_cod_database_fobs_code 2241502
